data_7019373
loop_
_publ_author_name
'An, Haiyan'
'Zhang, Hua'
'Chen, Zhaofei'
'Li, Yangguang'
'Liu, Xuan'
'Chen, Hao'

_publ_section_title
;
 A series of three-dimensional architectures constructed from
 lanthanide-substituted polyoxometalosilicates and lanthanide cations or
 lanthanide-organic complexes as linkers.
;
_journal_issue 27
_journal_name_full 'Dalton transactions (Cambridge, England : 2003)'
_journal_page_first 8390
_journal_page_last 8400
_journal_paper_doi 10.1039/c2dt30251a
_journal_volume 41
_journal_year 2012
_chemical_formula_sum 'C12 H118 Ce4 K2 N2 O135 Si2 W22'
_chemical_formula_weight 7190.42
_chemical_name_systematic
;
?
;
_space_group_IT_number 14
_symmetry_cell_setting monoclinic
_symmetry_space_group_name_Hall '-P 2ybc'
_symmetry_space_group_name_H-M 'P 1 21/c 1'
_atom_sites_solution_primary direct
_atom_sites_solution_secondary difmap
_audit_creation_method SHELXL-97
_cell_angle_alpha 90.00
_cell_angle_beta 121.500(4)
_cell_angle_gamma 90.00
_cell_formula_units_Z 2
_cell_length_a 18.6400(12)
_cell_length_b 17.7318(12)
_cell_length_c 22.3213(11)
_cell_measurement_reflns_used 36736
_cell_measurement_temperature 185
_cell_measurement_theta_max 25.00
_cell_measurement_theta_min 2.14
_cell_volume 6290.5(7)
_computing_molecular_graphics 'Bruker SHELXTL'
_computing_publication_material 'Bruker SHELXTL'
_computing_structure_refinement 'SHELXL-97 (Sheldrick, 1997)'
_computing_structure_solution 'SHELXS-97 (Sheldrick, 1990)'
_diffrn_ambient_temperature 185
_diffrn_detector_area_resol_mean 0.01
_diffrn_measured_fraction_theta_full 0.997
_diffrn_measured_fraction_theta_max 0.997
_diffrn_measurement_device_type 'Bruker Smart Apex CCD'
_diffrn_measurement_method \w-2\q
_diffrn_radiation_monochromator graphite
_diffrn_radiation_source 'fine-focus sealed tube'
_diffrn_radiation_type MoK\a
_diffrn_radiation_wavelength 0.71073
_diffrn_reflns_av_R_equivalents 0.0549
_diffrn_reflns_av_sigmaI/netI 0.0495
_diffrn_reflns_limit_h_max 22
_diffrn_reflns_limit_h_min -22
_diffrn_reflns_limit_k_max 21
_diffrn_reflns_limit_k_min -21
_diffrn_reflns_limit_l_max 21
_diffrn_reflns_limit_l_min -26
_diffrn_reflns_number 36736
_diffrn_reflns_theta_full 25.00
_diffrn_reflns_theta_max 25.00
_diffrn_reflns_theta_min 2.14
_diffrn_standards_decay_% none
_diffrn_standards_interval_count 0
_diffrn_standards_interval_time 0
_diffrn_standards_number 0
_exptl_absorpt_coefficient_mu 21.650
_exptl_absorpt_correction_T_max 0.004
_exptl_absorpt_correction_T_min 0.000
_exptl_absorpt_correction_type empirical
_exptl_absorpt_process_details 'ABSCOR by T.Higashi 8 March, 1995'
_exptl_crystal_colour yellow
_exptl_crystal_density_diffrn 3.796
_exptl_crystal_density_method 'not measured'
_exptl_crystal_description diamondoid
_exptl_crystal_F_000 6418
_exptl_crystal_size_max 0.37
_exptl_crystal_size_mid 0.31
_exptl_crystal_size_min 0.26
_refine_diff_density_max 3.623
_refine_diff_density_min -2.199
_refine_diff_density_rms 0.306
_refine_ls_extinction_method none
_refine_ls_goodness_of_fit_ref 1.023
_refine_ls_hydrogen_treatment constr
_refine_ls_matrix_type full
_refine_ls_number_parameters 834
_refine_ls_number_reflns 11039
_refine_ls_number_restraints 271
_refine_ls_restrained_S_all 1.019
_refine_ls_R_factor_all 0.0408
_refine_ls_R_factor_gt 0.0338
_refine_ls_shift/su_max 0.003
_refine_ls_shift/su_mean 0.000
_refine_ls_structure_factor_coef Fsqd
_refine_ls_weighting_details 'calc w=1/[\s^2^(Fo^2^)+(0.0348P)^2^+96.5991P] where P=(Fo^2^+2Fc^2^)/3'
_refine_ls_weighting_scheme calc
_refine_ls_wR_factor_gt 0.0812
_refine_ls_wR_factor_ref 0.0847
_reflns_number_gt 9642
_reflns_number_total 11039
_reflns_threshold_expression >2sigma(I)
_cod_data_source_file c2dt30251a.txt
_cod_data_source_block ce1
_cod_depositor_comments
;
The following automatic conversions were performed:

'_symmetry_cell_setting' value 'Monoclinic' changed to 'monoclinic'
according to /home/saulius/struct/CIF-dictionaries/cif_core.dic
dictionary named 'cif_core.dic' version 2.4.1 from 2010-06-29.

Automatic conversion script
Id: cif_fix_values 1891 2012-01-12 08:04:46Z andrius 
;
_cod_original_sg_symbol_H-M P21/c
_cod_database_code 7019373

loop_
_symmetry_equiv_pos_as_xyz
'x, y, z'
'-x, y+1/2, -z+1/2'
'-x, -y, -z'
'x, -y-1/2, z-1/2'

loop_
_atom_site_label
_atom_site_type_symbol
_atom_site_fract_x
_atom_site_fract_y
_atom_site_fract_z
_atom_site_U_iso_or_equiv
_atom_site_adp_type
_atom_site_occupancy
_atom_site_symmetry_multiplicity
_atom_site_calc_flag
_atom_site_refinement_flags
W1 W -0.95112(3) -0.42134(2) -1.35238(2) 0.01311(10) Uani 1 1 d .
W2 W -0.82892(3) -0.40990(2) -1.42085(2) 0.01406(10) Uani 1 1 d .
W3 W -0.60081(3) -0.52195(2) -1.12027(2) 0.01159(10) Uani 1 1 d .
W4 W -0.52220(3) -0.33878(2) -1.12867(2) 0.01304(10) Uani 1 1 d .
W5 W -0.80524(3) -0.56673(2) -1.23203(2) 0.01441(10) Uani 1 1 d .
W6 W -0.67767(3) -0.55229(2) -1.29602(2) 0.01507(10) Uani 1 1 d .
W7 W -0.65149(3) -0.20955(2) -1.24640(2) 0.01529(10) Uani 1 1 d .
W8 W -0.87630(3) -0.25272(2) -1.36335(2) 0.01528(10) Uani 1 1 d .
W9 W -0.78361(3) -0.23378(2) -1.16729(2) 0.01284(10) Uani 1 1 d .
W10 W -0.60104(3) -0.36157(3) -1.30623(2) 0.01586(11) Uani 1 1 d .
W11 W -0.85131(3) -0.40006(3) -1.15588(2) 0.01440(10) Uani 1 1 d .
Ce1 Ce -0.61951(4) -0.35401(3) -0.99721(3) 0.01192(13) Uani 1 1 d .
Ce2 Ce -1.16648(4) -0.53204(4) -1.39563(3) 0.01539(14) Uani 1 1 d .
K1 K -0.98976(15) -0.38542(13) -1.04942(13) 0.0182(5) Uani 1 1 d .
Si1 Si -0.73603(17) -0.38495(15) -1.23823(15) 0.0089(6) Uani 1 1 d .
O1 O -0.7600(4) -0.3519(4) -1.1836(4) 0.0129(15) Uani 1 1 d .
O2 O -0.8178(4) -0.3738(4) -1.3181(4) 0.0117(15) Uani 1 1 d .
O3 O -0.7112(4) -0.4744(4) -1.2242(4) 0.0133(15) Uani 1 1 d .
O4 O -0.6566(4) -0.3394(4) -1.2332(4) 0.0129(15) Uani 1 1 d .
O5 O -0.6142(4) -0.4676(4) -1.2956(4) 0.0167(16) Uani 1 1 d .
O6 O -0.7735(4) -0.4990(4) -1.3740(4) 0.0158(16) Uani 1 1 d .
O7 O -0.8243(4) -0.4966(4) -1.1769(4) 0.0151(16) Uani 1 1 d .
O8 O -0.7638(5) -0.2216(4) -1.3275(4) 0.0184(17) Uani 1 1 d .
O9 O -0.5386(4) -0.4457(4) -1.1341(4) 0.0165(16) Uani 1 1 d .
O10 O -0.6264(4) -0.4646(4) -1.0701(4) 0.0154(16) Uani 1 1 d .
O11 O -0.8621(4) -0.2363(4) -1.2768(4) 0.0156(16) Uani 1 1 d .
O12 O -0.8202(5) -0.1451(4) -1.1643(4) 0.0204(17) Uani 1 1 d .
O13 O -0.5666(4) -0.3235(4) -1.0771(4) 0.0163(16) Uani 1 1 d .
O14 O -0.8714(5) -0.3083(4) -1.4367(4) 0.0192(17) Uani 1 1 d .
O15 O -0.6563(5) -0.6159(5) -1.3422(4) 0.0234(18) Uani 1 1 d .
O16 O -0.6331(5) -0.1166(4) -1.2542(4) 0.0223(18) Uani 1 1 d .
O17 O -0.5551(5) -0.3612(5) -1.3561(4) 0.032(2) Uani 1 1 d .
O18 O -0.9322(5) -0.1751(5) -1.4110(5) 0.031(2) Uani 1 1 d .
O19 O -0.8877(4) -0.5133(4) -1.3120(4) 0.0144(16) Uani 1 1 d .
O20 O -0.9299(4) -0.4439(4) -1.4292(4) 0.0153(16) Uani 1 1 d .
O21 O -0.7626(5) -0.6059(4) -1.2877(4) 0.0175(16) Uani 1 1 d .
O22 O -0.8600(5) -0.6448(4) -1.2326(4) 0.0233(18) Uani 1 1 d .
O23 O -0.9276(5) -0.3968(4) -1.2655(4) 0.0189(17) Uani 1 1 d .
O24 O -0.5458(4) -0.2369(4) -1.1672(4) 0.0122(15) Uani 1 1 d .
O25 O -0.7029(4) -0.2063(4) -1.1937(4) 0.0144(16) Uani 1 1 d .
O26 O -0.6152(4) -0.2533(4) -1.3063(4) 0.0186(17) Uani 1 1 d .
O27 O -0.7187(4) -0.3661(4) -1.3807(4) 0.0158(16) Uani 1 1 d .
O28 O -0.5095(4) -0.3571(4) -1.2162(4) 0.0162(16) Uani 1 1 d .
O29 O -0.8517(5) -0.4297(4) -1.5051(4) 0.0191(17) Uani 1 1 d .
O30 O -0.7061(4) -0.2469(4) -1.0783(4) 0.0150(16) Uani 1 1 d .
O31 O -0.7676(4) -0.3954(4) -1.0678(4) 0.0157(16) Uani 1 1 d .
O32 O -0.9365(5) -0.4231(5) -1.1483(4) 0.028(2) Uani 1 1 d .
O33 O -0.8694(4) -0.2918(4) -1.1656(4) 0.0165(16) Uani 1 1 d .
O34 O -0.6973(4) -0.5888(4) -1.1503(4) 0.0152(16) Uani 1 1 d .
O35 O -0.5994(5) -0.5753(4) -1.2045(4) 0.0183(17) Uani 1 1 d .
O36 O -0.4152(5) -0.3306(5) -1.0692(4) 0.0260(19) Uani 1 1 d .
O37 O -0.9710(4) -0.3202(4) -1.3858(4) 0.0154(16) Uani 1 1 d .
O38 O -1.0531(5) -0.4557(4) -1.3925(4) 0.0207(17) Uani 1 1 d .
O39 O -0.5214(5) -0.5815(4) -1.0594(4) 0.0190(17) Uani 1 1 d .
O40 O -1.2914(7) -0.5187(7) -1.3923(6) 0.056(3) Uani 1 1 d U
O41 O -1.3259(10) -0.4244(10) -1.3524(10) 0.112(5) Uani 1 1 d U
C1 C -1.3404(10) -0.4867(9) -1.3789(9) 0.046(3) Uani 1 1 d U
C2 C -1.4198(5) -0.5280(5) -1.4002(6) 0.048(2) Uani 1 1 d GU
C3 C -1.4385(5) -0.5967(5) -1.4353(6) 0.047(2) Uani 1 1 d GU
H3A H -1.3997 -0.6191 -1.4440 0.057 Uiso 1 1 calc R
C4 C -1.5151(6) -0.6317(5) -1.4575(5) 0.051(3) Uani 1 1 d GU
H4A H -1.5276 -0.6776 -1.4810 0.061 Uiso 1 1 calc R
N1 N -1.5730(5) -0.5981(5) -1.4445(5) 0.055(2) Uani 1 1 d GU
H1A H -1.6204 -0.6197 -1.4582 0.066 Uiso 1 1 calc R
C5 C -1.5543(5) -0.5294(5) -1.4094(6) 0.054(3) Uani 1 1 d GDU
H5A H -1.5931 -0.5070 -1.4007 0.064 Uiso 1 1 calc R
C6 C -1.4777(6) -0.4944(5) -1.3872(6) 0.051(3) Uani 1 1 d GU
H6A H -1.4652 -0.4485 -1.3637 0.061 Uiso 1 1 calc R
O1W O -0.5283(5) -0.2342(5) -0.9492(5) 0.029(2) Uani 1 1 d .
O2W O -0.7079(5) -0.2884(5) -0.9535(4) 0.0242(19) Uani 1 1 d .
O3W O -0.5460(5) -0.3443(5) -0.8618(4) 0.031(2) Uani 1 1 d .
O4W O -0.6472(6) -0.4675(5) -0.9445(5) 0.039(2) Uani 1 1 d .
O5W O -1.2824(5) -0.6195(5) -1.4879(4) 0.0248(19) Uani 1 1 d .
O6W O -1.0451(5) -0.6283(5) -1.3620(5) 0.030(2) Uani 1 1 d .
O7W O -1.0623(6) -0.5197(6) -1.2650(5) 0.045(3) Uani 1 1 d U
O8W O -1.1753(7) -0.3995(6) -1.3564(6) 0.052(3) Uani 1 1 d .
O9W O -1.2446(6) -0.4437(5) -1.5020(5) 0.037(2) Uani 1 1 d .
O10W O -0.8325(14) -0.4384(14) -0.9707(13) 0.162(8) Uani 1 1 d U
O11W O -1.103(2) -0.344(2) -1.1756(18) 0.103(10) Uani 0.50 1 d PU
O12W O -1.0124(19) -0.5174(16) -1.0838(16) 0.034(5) Uani 0.30 1 d PU
O13W O -1.140(2) -0.415(2) -1.070(2) 0.123(12) Uani 0.50 1 d PU
O14W O -1.0377(9) -0.4313(9) -0.9985(8) 0.021(3) Uiso 0.50 1 d P
O15W O -0.9292(8) -0.4730(6) -0.9431(6) 0.029(3) Uani 0.70 1 d PU
O16W O -1.081(2) -0.2661(19) -1.0572(18) 0.104(10) Uani 0.50 1 d PU
O17W O -0.8855(7) -0.2743(6) -1.0439(5) 0.046(3) Uani 1 1 d .
O18W O -0.3046(9) -0.2952(8) -0.4845(9) 0.097(5) Uani 1 1 d .
O19W O -1.4135(8) -0.4930(6) -1.1931(6) 0.061(3) Uani 1 1 d .
O20W O -1.2774(7) -0.4102(6) -0.9683(5) 0.045(3) Uani 1 1 d .
O21W O -1.0503(5) -0.3835(5) -0.5693(5) 0.037(2) Uani 1 1 d .
O22W O -1.2844(19) -0.4448(18) -1.2088(19) 0.095(10) Uani 0.50 1 d P
O23W O -1.248(2) -0.487(2) -1.147(2) 0.121(12) Uani 0.50 1 d PU
O24W O -1.1132(11) -0.3848(11) -0.9309(10) 0.121(6) Uani 1 1 d U
O25W O -1.7210(19) -0.7943(18) -1.2496(16) 0.090(9) Uani 0.50 1 d PU
O26W O -0.8482(16) -0.8004(15) -1.0213(14) 0.185(10) Uani 1 1 d U
O27W O -1.173(2) -0.5433(19) -1.1981(18) 0.111(12) Uani 0.50 1 d P
O28W O -1.0032(6) -0.3458(8) -0.7938(7) 0.070(4) Uani 1 1 d .
O29W O -0.9387(7) -0.7066(7) -0.7338(8) 0.081(5) Uani 1 1 d .
O30W O -1.6460(7) -0.7420(6) -1.1131(8) 0.071(4) Uani 1 1 d .
O31W O -1.6275(9) -0.7312(9) -0.8051(9) 0.095(5) Uani 1 1 d U
O32W O -1.573(3) -0.4460(18) -1.4808(18) 0.147(15) Uiso 0.50 1 d PD

loop_
_atom_site_aniso_label
_atom_site_aniso_U_11
_atom_site_aniso_U_22
_atom_site_aniso_U_33
_atom_site_aniso_U_23
_atom_site_aniso_U_13
_atom_site_aniso_U_12
W1 0.0097(2) 0.0163(2) 0.0109(2) 0.00157(18) 0.00378(18) -0.00214(16)
W2 0.0150(2) 0.0188(2) 0.0074(2) 0.00052(18) 0.00517(18) -0.00256(17)
W3 0.0122(2) 0.0128(2) 0.0083(2) -0.00004(17) 0.00436(18) 0.00222(16)
W4 0.0117(2) 0.0189(2) 0.0094(2) -0.00089(18) 0.00611(18) -0.00238(17)
W5 0.0143(2) 0.0127(2) 0.0127(2) 0.00206(18) 0.00455(19) -0.00304(17)
W6 0.0180(2) 0.0163(2) 0.0092(2) -0.00217(18) 0.00590(19) 0.00181(17)
W7 0.0192(2) 0.0151(2) 0.0132(2) 0.00154(19) 0.0096(2) -0.00474(17)
W8 0.0169(2) 0.0139(2) 0.0111(2) 0.00395(18) 0.00455(19) -0.00002(17)
W9 0.0150(2) 0.0130(2) 0.0113(2) 0.00137(18) 0.00740(19) 0.00322(17)
W10 0.0150(2) 0.0255(2) 0.0101(2) -0.00124(19) 0.00874(19) -0.00379(18)
W11 0.0124(2) 0.0203(2) 0.0117(2) 0.00109(19) 0.00712(19) -0.00285(17)
Ce1 0.0138(3) 0.0137(3) 0.0091(3) 0.0009(2) 0.0066(3) 0.0023(2)
Ce2 0.0160(3) 0.0205(3) 0.0117(3) -0.0015(3) 0.0087(3) -0.0065(2)
K1 0.0276(13) 0.0162(12) 0.0195(13) -0.0046(11) 0.0182(11) -0.0095(10)
Si1 0.0099(13) 0.0106(14) 0.0059(14) 0.0013(12) 0.0039(12) 0.0010(11)
O1 0.012(3) 0.018(4) 0.011(4) 0.001(3) 0.008(3) 0.001(3)
O2 0.012(3) 0.011(4) 0.013(4) 0.001(3) 0.006(3) 0.000(3)
O3 0.012(4) 0.015(4) 0.012(4) 0.002(3) 0.006(3) 0.003(3)
O4 0.015(4) 0.018(4) 0.009(4) -0.002(3) 0.008(3) -0.003(3)
O5 0.015(4) 0.017(4) 0.013(4) -0.002(3) 0.004(3) 0.005(3)
O6 0.019(4) 0.011(4) 0.017(4) -0.002(3) 0.009(3) 0.001(3)
O7 0.017(4) 0.015(4) 0.013(4) 0.004(3) 0.007(3) 0.003(3)
O8 0.019(4) 0.017(4) 0.018(4) 0.003(3) 0.008(4) -0.003(3)
O9 0.013(4) 0.021(4) 0.014(4) 0.001(3) 0.007(3) 0.003(3)
O10 0.010(4) 0.020(4) 0.015(4) -0.001(3) 0.006(3) -0.003(3)
O11 0.013(4) 0.019(4) 0.012(4) -0.003(3) 0.005(3) 0.000(3)
O12 0.020(4) 0.027(4) 0.012(4) 0.000(4) 0.007(4) 0.004(3)
O13 0.020(4) 0.018(4) 0.016(4) 0.002(3) 0.013(4) 0.001(3)
O14 0.022(4) 0.018(4) 0.014(4) 0.002(3) 0.006(4) 0.000(3)
O15 0.025(4) 0.031(5) 0.013(4) -0.003(4) 0.009(4) 0.007(4)
O16 0.026(4) 0.021(4) 0.014(4) 0.002(4) 0.007(4) -0.010(3)
O17 0.031(5) 0.054(6) 0.016(5) -0.001(4) 0.017(4) -0.003(4)
O18 0.032(5) 0.022(4) 0.021(5) 0.010(4) 0.001(4) 0.004(4)
O19 0.012(4) 0.014(4) 0.013(4) 0.000(3) 0.004(3) 0.001(3)
O20 0.009(4) 0.022(4) 0.009(4) 0.005(3) 0.001(3) -0.001(3)
O21 0.023(4) 0.012(4) 0.016(4) -0.001(3) 0.008(4) -0.002(3)
O22 0.032(5) 0.021(4) 0.017(4) 0.000(4) 0.012(4) -0.006(4)
O23 0.019(4) 0.025(4) 0.011(4) -0.004(3) 0.007(3) -0.007(3)
O24 0.011(3) 0.017(4) 0.010(4) 0.002(3) 0.006(3) -0.004(3)
O25 0.021(4) 0.013(4) 0.010(4) 0.000(3) 0.008(3) -0.002(3)
O26 0.016(4) 0.027(4) 0.011(4) 0.000(3) 0.007(3) -0.006(3)
O27 0.019(4) 0.018(4) 0.010(4) 0.001(3) 0.007(3) -0.009(3)
O28 0.018(4) 0.024(4) 0.009(4) -0.003(3) 0.008(3) -0.007(3)
O29 0.020(4) 0.027(4) 0.011(4) 0.001(4) 0.008(3) -0.006(3)
O30 0.020(4) 0.008(4) 0.015(4) 0.000(3) 0.007(3) 0.004(3)
O31 0.014(4) 0.017(4) 0.013(4) 0.000(3) 0.005(3) -0.002(3)
O32 0.016(4) 0.045(5) 0.028(5) 0.009(4) 0.015(4) -0.004(4)
O33 0.013(4) 0.026(4) 0.010(4) 0.003(3) 0.006(3) 0.004(3)
O34 0.014(4) 0.015(4) 0.010(4) 0.001(3) 0.003(3) -0.001(3)
O35 0.024(4) 0.021(4) 0.012(4) -0.003(3) 0.011(4) 0.006(3)
O36 0.019(4) 0.036(5) 0.020(5) -0.004(4) 0.009(4) -0.004(4)
O37 0.016(4) 0.012(4) 0.015(4) 0.004(3) 0.006(3) 0.001(3)
O38 0.017(4) 0.026(4) 0.017(4) 0.001(4) 0.008(4) -0.005(3)
O39 0.017(4) 0.018(4) 0.017(4) -0.001(3) 0.006(3) -0.001(3)
O40 0.046(5) 0.067(6) 0.078(7) -0.010(5) 0.048(5) -0.004(5)
O41 0.100(8) 0.114(9) 0.137(9) -0.036(7) 0.072(7) -0.003(7)
C1 0.047(4) 0.048(4) 0.055(4) -0.007(4) 0.036(4) -0.004(4)
C2 0.050(4) 0.053(4) 0.052(4) -0.003(4) 0.034(3) 0.001(4)
C3 0.047(4) 0.055(4) 0.052(4) -0.004(4) 0.034(3) 0.000(4)
C4 0.052(4) 0.054(4) 0.054(4) -0.004(4) 0.032(4) -0.001(4)
N1 0.053(4) 0.056(4) 0.058(4) -0.006(4) 0.032(4) 0.002(4)
C5 0.048(4) 0.056(4) 0.062(4) -0.010(4) 0.033(4) -0.002(4)
C6 0.050(4) 0.055(4) 0.059(4) -0.008(4) 0.036(4) 0.000(4)
O1W 0.034(5) 0.028(5) 0.025(5) -0.002(4) 0.015(4) -0.004(4)
O2W 0.025(4) 0.031(5) 0.018(5) -0.004(4) 0.011(4) 0.005(4)
O3W 0.038(5) 0.043(5) 0.013(4) -0.002(4) 0.014(4) 0.009(4)
O4W 0.056(6) 0.039(6) 0.025(5) 0.002(4) 0.024(5) -0.013(5)
O5W 0.027(4) 0.027(5) 0.019(5) -0.003(4) 0.011(4) -0.015(4)
O6W 0.024(4) 0.036(5) 0.024(5) 0.008(4) 0.008(4) 0.001(4)
O7W 0.053(5) 0.049(5) 0.019(5) -0.004(4) 0.010(4) -0.023(4)
O8W 0.059(7) 0.043(6) 0.058(7) -0.021(6) 0.034(6) 0.004(5)
O9W 0.054(6) 0.024(5) 0.028(5) 0.005(4) 0.018(5) 0.009(4)
O10W 0.148(11) 0.172(12) 0.189(12) 0.011(9) 0.104(9) -0.009(8)
O11W 0.097(13) 0.119(14) 0.098(13) 0.002(9) 0.055(10) -0.003(9)
O12W 0.038(8) 0.023(7) 0.036(8) -0.007(7) 0.015(6) -0.005(6)
O13W 0.125(15) 0.123(15) 0.123(15) 0.013(9) 0.065(10) -0.008(9)
O15W 0.040(6) 0.018(5) 0.025(5) -0.004(4) 0.015(5) -0.012(4)
O16W 0.104(13) 0.099(13) 0.099(13) 0.004(9) 0.047(9) -0.016(9)
O17W 0.066(7) 0.039(6) 0.040(6) -0.009(5) 0.033(6) -0.005(5)
O18W 0.081(10) 0.064(9) 0.103(13) 0.027(9) 0.018(9) -0.003(8)
O19W 0.095(9) 0.053(7) 0.040(7) 0.015(6) 0.039(7) 0.035(7)
O20W 0.057(7) 0.046(6) 0.023(5) -0.003(5) 0.015(5) -0.017(5)
O21W 0.028(5) 0.038(5) 0.029(5) -0.005(5) 0.005(4) 0.003(4)
O22W 0.09(2) 0.09(2) 0.13(3) -0.03(2) 0.07(2) -0.036(18)
O23W 0.117(15) 0.124(16) 0.128(15) 0.000(9) 0.068(11) -0.008(9)
O24W 0.114(9) 0.148(10) 0.118(10) 0.001(8) 0.073(8) -0.015(7)
O25W 0.095(12) 0.111(13) 0.090(12) -0.011(9) 0.065(9) -0.029(8)
O26W 0.174(13) 0.177(13) 0.187(13) -0.014(9) 0.082(9) -0.001(9)
O27W 0.16(3) 0.10(2) 0.10(3) 0.03(2) 0.08(3) 0.04(2)
O28W 0.034(6) 0.115(11) 0.066(9) 0.014(8) 0.029(6) -0.023(6)
O29W 0.046(7) 0.051(8) 0.106(12) -0.023(8) 0.010(7) 0.010(6)
O30W 0.055(7) 0.042(7) 0.097(11) -0.005(7) 0.026(7) 0.002(6)
O31W 0.094(8) 0.107(9) 0.117(9) -0.019(7) 0.078(7) -0.033(6)

loop_
_atom_type_symbol
_atom_type_description
_atom_type_scat_dispersion_real
_atom_type_scat_dispersion_imag
_atom_type_scat_source
C C 0.0033 0.0016 'International Tables Vol C Tables 4.2.6.8 and 6.1.1.4'
H H 0.0000 0.0000 'International Tables Vol C Tables 4.2.6.8 and 6.1.1.4'
Ce Ce -0.2486 2.6331 'International Tables Vol C Tables 4.2.6.8 and 6.1.1.4'
N N 0.0061 0.0033 'International Tables Vol C Tables 4.2.6.8 and 6.1.1.4'
O O 0.0106 0.0060 'International Tables Vol C Tables 4.2.6.8 and 6.1.1.4'
Si Si 0.0817 0.0704 'International Tables Vol C Tables 4.2.6.8 and 6.1.1.4'
W W -0.8490 6.8722 'International Tables Vol C Tables 4.2.6.8 and 6.1.1.4'
K K 0.2009 0.2494 'International Tables Vol C Tables 4.2.6.8 and 6.1.1.4'

loop_
_geom_angle_atom_site_label_1
_geom_angle_atom_site_label_2
_geom_angle_atom_site_label_3
_geom_angle
_geom_angle_site_symmetry_1
_geom_angle_site_symmetry_3
O38 W1 O23 103.0(3) . .
O38 W1 O37 101.1(3) . .
O23 W1 O37 94.7(3) . .
O38 W1 O19 100.5(3) . .
O23 W1 O19 87.5(3) . .
O37 W1 O19 157.2(3) . .
O38 W1 O20 98.2(3) . .
O23 W1 O20 158.1(3) . .
O37 W1 O20 86.4(3) . .
O19 W1 O20 83.3(3) . .
O38 W1 O2 170.0(3) . .
O23 W1 O2 86.6(3) . .
O37 W1 O2 75.2(3) . .
O19 W1 O2 82.3(3) . .
O20 W1 O2 72.5(3) . .
O29 W2 O6 100.7(3) . .
O29 W2 O20 99.3(3) . .
O6 W2 O20 90.9(3) . .
O29 W2 O14 98.4(3) . .
O6 W2 O14 160.6(3) . .
O20 W2 O14 89.3(3) . .
O29 W2 O27 100.6(3) . .
O6 W2 O27 86.4(3) . .
O20 W2 O27 160.1(3) . .
O14 W2 O27 86.8(3) . .
O29 W2 O2 171.3(3) . .
O6 W2 O2 86.6(3) . .
O20 W2 O2 75.6(3) . .
O14 W2 O2 74.7(3) . .
O27 W2 O2 84.5(3) . .
O39 W3 O10 104.9(3) . .
O39 W3 O9 102.4(3) . .
O10 W3 O9 94.8(3) . .
O39 W3 O34 98.9(3) . .
O10 W3 O34 93.6(3) . .
O9 W3 O34 154.3(3) . .
O39 W3 O35 91.2(3) . .
O10 W3 O35 163.8(3) . .
O9 W3 O35 83.2(3) . .
O34 W3 O35 82.0(3) . .
O39 W3 O3 161.8(3) . .
O10 W3 O3 91.9(3) . .
O9 W3 O3 82.9(3) . .
O34 W3 O3 72.5(3) . .
O35 W3 O3 71.9(3) . .
O36 W4 O13 103.5(4) . .
O36 W4 O9 102.3(4) . .
O13 W4 O9 94.6(3) . .
O36 W4 O24 99.5(3) . .
O13 W4 O24 94.0(3) . .
O9 W4 O24 153.9(3) . .
O36 W4 O28 94.6(3) . .
O13 W4 O28 161.8(3) . .
O9 W4 O28 83.1(3) . .
O24 W4 O28 81.0(3) . .
O36 W4 O4 163.3(3) . .
O13 W4 O4 91.7(3) . .
O9 W4 O4 83.2(3) . .
O24 W4 O4 72.0(3) . .
O28 W4 O4 70.1(3) . .
O22 W5 O19 102.1(3) . .
O22 W5 O7 102.7(3) . .
O19 W5 O7 87.1(3) . .
O22 W5 O34 99.6(3) . .
O19 W5 O34 158.3(3) . .
O7 W5 O34 88.6(3) . .
O22 W5 O21 98.6(3) . .
O19 W5 O21 88.7(3) . .
O7 W5 O21 158.7(3) . .
O34 W5 O21 87.6(3) . .
O22 W5 O3 170.2(3) . .
O19 W5 O3 85.9(3) . .
O7 W5 O3 83.1(3) . .
O34 W5 O3 72.5(3) . .
O21 W5 O3 75.7(3) . .
O15 W6 O35 102.9(3) . .
O15 W6 O5 100.5(4) . .
O35 W6 O5 92.2(3) . .
O15 W6 O21 101.2(4) . .
O35 W6 O21 89.9(3) . .
O5 W6 O21 157.1(3) . .
O15 W6 O6 100.0(3) . .
O35 W6 O6 157.0(3) . .
O5 W6 O6 84.3(3) . .
O21 W6 O6 84.9(3) . .
O15 W6 O3 173.3(3) . .
O35 W6 O3 73.8(3) . .
O5 W6 O3 85.5(3) . .
O21 W6 O3 73.2(3) . .
O6 W6 O3 83.2(3) . .
O16 W7 O25 103.3(3) . .
O16 W7 O24 100.1(3) . .
O25 W7 O24 92.6(3) . .
O16 W7 O8 100.8(3) . .
O25 W7 O8 86.1(3) . .
O24 W7 O8 158.8(3) . .
O16 W7 O26 98.9(3) . .
O25 W7 O26 157.2(3) . .
O24 W7 O26 88.6(3) . .
O8 W7 O26 84.7(3) . .
O16 W7 O4 171.4(3) . .
O25 W7 O4 83.2(3) . .
O24 W7 O4 73.8(3) . .
O8 W7 O4 85.0(3) . .
O26 W7 O4 75.2(3) . .
O18 W8 O11 103.4(4) . .
O18 W8 O8 102.0(4) . .
O11 W8 O8 89.4(3) . .
O18 W8 O14 99.4(4) . .
O11 W8 O14 157.0(3) . .
O8 W8 O14 88.6(3) . .
O18 W8 O37 99.0(4) . .
O11 W8 O37 88.9(3) . .
O8 W8 O37 158.8(3) . .
O14 W8 O37 84.7(3) . .
O18 W8 O2 168.5(3) . .
O11 W8 O2 85.1(3) . .
O8 W8 O2 85.6(3) . .
O14 W8 O2 71.9(3) . .
O37 W8 O2 73.2(3) . .
O12 W9 O30 100.7(3) . .
O12 W9 O33 97.9(3) . .
O30 W9 O33 96.2(3) . .
O12 W9 O25 99.7(3) . .
O30 W9 O25 93.8(3) . .
O33 W9 O25 157.8(3) . .
O12 W9 O11 90.9(3) . .
O30 W9 O11 167.8(3) . .
O33 W9 O11 86.0(3) . .
O25 W9 O11 80.3(3) . .
O12 W9 O1 170.1(3) . .
O30 W9 O1 86.8(3) . .
O33 W9 O1 74.6(3) . .
O25 W9 O1 86.3(3) . .
O11 W9 O1 82.3(3) . .
O17 W10 O28 102.5(4) . .
O17 W10 O5 102.8(4) . .
O28 W10 O5 90.7(3) . .
O17 W10 O26 96.2(4) . .
O28 W10 O26 90.4(3) . .
O5 W10 O26 160.2(3) . .
O17 W10 O27 99.6(4) . .
O28 W10 O27 157.9(3) . .
O5 W10 O27 84.6(3) . .
O26 W10 O27 87.0(3) . .
O17 W10 O4 169.8(4) . .
O28 W10 O4 74.4(3) . .
O5 W10 O4 87.0(3) . .
O26 W10 O4 74.3(3) . .
O27 W10 O4 83.8(3) . .
O32 W11 O31 103.0(4) . .
O32 W11 O7 100.7(4) . .
O31 W11 O7 97.1(3) . .
O32 W11 O33 97.4(4) . .
O31 W11 O33 94.6(3) . .
O7 W11 O33 155.7(3) . .
O32 W11 O23 91.3(3) . .
O31 W11 O23 165.6(3) . .
O7 W11 O23 80.9(3) . .
O33 W11 O23 82.5(3) . .
O32 W11 O1 167.4(3) . .
O31 W11 O1 86.2(3) . .
O7 W11 O1 86.5(3) . .
O33 W11 O1 73.0(3) . .
O23 W11 O1 79.5(3) . .
O31 Ce1 O10 72.1(2) . .
O31 Ce1 O13 109.6(2) . .
O10 Ce1 O13 67.3(2) . .
O31 Ce1 O39 135.3(2) . 3_443
O10 Ce1 O39 69.9(2) . 3_443
O13 Ce1 O39 76.1(2) . 3_443
O31 Ce1 O4W 68.1(3) . .
O10 Ce1 O4W 74.0(3) . .
O13 Ce1 O4W 139.3(3) . .
O39 Ce1 O4W 79.5(3) 3_443 .
O31 Ce1 O30 71.6(2) . .
O10 Ce1 O30 109.0(2) . .
O13 Ce1 O30 70.8(2) . .
O39 Ce1 O30 143.8(2) 3_443 .
O4W Ce1 O30 136.3(3) . .
O31 Ce1 O1W 141.7(3) . .
O10 Ce1 O1W 135.4(2) . .
O13 Ce1 O1W 72.4(3) . .
O39 Ce1 O1W 82.9(3) 3_443 .
O4W Ce1 O1W 135.8(3) . .
O30 Ce1 O1W 73.5(3) . .
O31 Ce1 O2W 69.8(2) . .
O10 Ce1 O2W 140.3(2) . .
O13 Ce1 O2W 137.3(2) . .
O39 Ce1 O2W 135.9(3) 3_443 .
O4W Ce1 O2W 81.8(3) . .
O30 Ce1 O2W 68.8(2) . .
O1W Ce1 O2W 83.4(3) . .
O31 Ce1 O3W 119.8(3) . .
O10 Ce1 O3W 128.7(3) . .
O13 Ce1 O3W 130.6(3) . .
O39 Ce1 O3W 70.6(3) 3_443 .
O4W Ce1 O3W 67.7(3) . .
O30 Ce1 O3W 122.3(3) . .
O1W Ce1 O3W 68.2(3) . .
O2W Ce1 O3W 65.4(3) . .
O40 Ce2 O38 141.1(3) . .
O40 Ce2 O12 71.9(3) . 2_342
O38 Ce2 O12 138.2(3) . 2_342
O40 Ce2 O29 129.9(3) . 3_342
O38 Ce2 O29 70.5(3) . 3_342
O12 Ce2 O29 110.7(3) 2_342 3_342
O40 Ce2 O7W 97.4(4) . .
O38 Ce2 O7W 77.9(3) . .
O12 Ce2 O7W 71.5(3) 2_342 .
O29 Ce2 O7W 131.8(3) 3_342 .
O40 Ce2 O8W 70.0(4) . .
O38 Ce2 O8W 72.1(3) . .
O12 Ce2 O8W 121.1(3) 2_342 .
O29 Ce2 O8W 128.2(3) 3_342 .
O7W Ce2 O8W 70.9(4) . .
O40 Ce2 O9W 82.9(4) . .
O38 Ce2 O9W 75.9(3) . .
O12 Ce2 O9W 145.0(3) 2_342 .
O29 Ce2 O9W 67.7(3) 3_342 .
O7W Ce2 O9W 137.3(3) . .
O8W Ce2 O9W 69.3(3) . .
O40 Ce2 O5W 70.1(3) . .
O38 Ce2 O5W 134.1(3) . .
O12 Ce2 O5W 70.6(3) 2_342 .
O29 Ce2 O5W 64.8(2) 3_342 .
O7W Ce2 O5W 142.2(3) . .
O8W Ce2 O5W 130.7(3) . .
O9W Ce2 O5W 78.2(3) . .
O40 Ce2 O6W 140.4(3) . .
O38 Ce2 O6W 75.6(3) . .
O12 Ce2 O6W 68.5(3) 2_342 .
O29 Ce2 O6W 65.2(3) 3_342 .
O7W Ce2 O6W 72.4(3) . .
O8W Ce2 O6W 135.0(3) . .
O9W Ce2 O6W 130.7(3) . .
O5W Ce2 O6W 94.3(3) . .
O14W K1 O12W 74.1(9) . .
O14W K1 O15W 47.2(5) . .
O12W K1 O15W 68.1(8) . .
O14W K1 O11W 112.8(8) . .
O12W K1 O11W 91.2(11) . .
O15W K1 O11W 153.6(8) . .
O14W K1 O16W 84.1(8) . .
O12W K1 O16W 138.1(10) . .
O15W K1 O16W 120.1(8) . .
O11W K1 O16W 64.7(10) . .
O14W K1 O13W 41.7(9) . .
O12W K1 O13W 76.3(11) . .
O15W K1 O13W 87.5(9) . .
O11W K1 O13W 71.1(11) . .
O16W K1 O13W 64.0(11) . .
O14W K1 O10W 98.6(7) . .
O12W K1 O10W 79.6(9) . .
O15W K1 O10W 51.4(5) . .
O11W K1 O10W 143.5(9) . .
O16W K1 O10W 139.8(9) . .
O13W K1 O10W 138.0(9) . .
O14W K1 O17W 143.8(5) . .
O12W K1 O17W 135.5(7) . .
O15W K1 O17W 116.1(4) . .
O11W K1 O17W 90.2(8) . .
O16W K1 O17W 81.1(7) . .
O13W K1 O17W 144.7(9) . .
O10W K1 O17W 73.4(5) . .
O14W K1 O15W 44.5(5) . 3_343
O12W K1 O15W 31.4(7) . 3_343
O15W K1 O15W 59.3(4) . 3_343
O11W K1 O15W 94.5(8) . 3_343
O16W K1 O15W 112.9(7) . 3_343
O13W K1 O15W 49.1(9) . 3_343
O10W K1 O15W 95.4(6) . 3_343
O17W K1 O15W 165.9(3) . 3_343
O14W K1 O18 63.9(5) . 4_556
O12W K1 O18 126.9(8) . 4_556
O15W K1 O18 59.8(3) . 4_556
O11W K1 O18 133.7(8) . 4_556
O16W K1 O18 69.1(7) . 4_556
O13W K1 O18 91.5(9) . 4_556
O10W K1 O18 76.2(6) . 4_556
O17W K1 O18 80.0(3) . 4_556
O15W K1 O18 105.9(3) 3_343 4_556
O14W K1 O32 141.4(5) . .
O12W K1 O32 67.3(8) . .
O15W K1 O32 113.7(3) . .
O11W K1 O32 69.7(7) . .
O16W K1 O32 126.0(7) . .
O13W K1 O32 124.7(9) . .
O10W K1 O32 74.3(5) . .
O17W K1 O32 71.6(3) . .
O15W K1 O32 97.6(3) 3_343 .
O18 K1 O32 143.7(3) 4_556 .
O14W K1 O14W 57.0(6) . 3_343
O12W K1 O14W 31.3(8) . 3_343
O15W K1 O14W 36.8(4) . 3_343
O11W K1 O14W 121.3(8) . 3_343
O16W K1 O14W 140.5(7) . 3_343
O13W K1 O14W 80.7(9) . 3_343
O10W K1 O14W 61.4(6) . 3_343
O17W K1 O14W 134.0(3) . 3_343
O15W K1 O14W 33.9(4) 3_343 3_343
O18 K1 O14W 96.2(3) 4_556 3_343
O32 K1 O14W 88.0(3) . 3_343
O1 Si1 O3 111.7(4) . .
O1 Si1 O4 111.5(4) . .
O3 Si1 O4 108.1(4) . .
O1 Si1 O2 108.1(4) . .
O3 Si1 O2 109.4(4) . .
O4 Si1 O2 107.9(4) . .
Si1 O1 W9 128.8(4) . .
Si1 O1 W11 128.0(4) . .
W9 O1 W11 94.0(2) . .
Si1 O2 W2 127.0(4) . .
Si1 O2 W1 122.4(4) . .
W2 O2 W1 92.7(2) . .
Si1 O2 W8 121.8(4) . .
W2 O2 W8 92.6(2) . .
W1 O2 W8 90.8(2) . .
Si1 O3 W3 124.0(4) . .
Si1 O3 W5 122.6(4) . .
W3 O3 W5 93.4(3) . .
Si1 O3 W6 124.7(4) . .
W3 O3 W6 93.1(2) . .
W5 O3 W6 89.7(2) . .
Si1 O4 W7 125.0(4) . .
Si1 O4 W4 121.5(4) . .
W7 O4 W4 91.6(2) . .
Si1 O4 W10 125.0(4) . .
W7 O4 W10 90.9(2) . .
W4 O4 W10 93.5(2) . .
W6 O5 W10 152.3(4) . .
W2 O6 W6 151.4(4) . .
W5 O7 W11 154.6(4) . .
W8 O8 W7 147.7(4) . .
W3 O9 W4 141.4(4) . .
W3 O10 Ce1 158.3(4) . .
W8 O11 W9 149.6(4) . .
W9 O12 Ce2 154.7(4) . 2_352
W4 O13 Ce1 158.3(4) . .
W2 O14 W8 120.9(4) . .
W8 O18 K1 136.4(5) . 4
W5 O19 W1 149.0(4) . .
W2 O20 W1 119.1(4) . .
W5 O21 W6 121.3(4) . .
W1 O23 W11 152.4(4) . .
W7 O24 W4 122.2(3) . .
W7 O25 W9 156.5(4) . .
W10 O26 W7 119.3(4) . .
W2 O27 W10 150.3(4) . .
W10 O28 W4 122.0(4) . .
W2 O29 Ce2 161.0(4) . 3_342
W9 O30 Ce1 138.3(4) . .
W11 O31 Ce1 140.3(4) . .
W11 O32 K1 135.1(4) . .
W9 O33 W11 115.7(3) . .
W5 O34 W3 121.4(4) . .
W6 O35 W3 121.2(4) . .
W1 O37 W8 120.5(4) . .
W1 O38 Ce2 153.4(4) . .
W3 O39 Ce1 154.6(4) . 3_443
C1 O40 Ce2 155.6(11) . .
O41 C1 O40 122.0(16) . .
O41 C1 C2 122.3(14) . .
O40 C1 C2 115.6(13) . .
C3 C2 C6 120.0 . .
C3 C2 C1 121.7(8) . .
C6 C2 C1 118.2(9) . .
C4 C3 C2 120.0 . .
C4 C3 H3A 120.0 . .
C2 C3 H3A 120.0 . .
N1 C4 C3 120.0 . .
N1 C4 H4A 120.0 . .
C3 C4 H4A 120.0 . .
C4 N1 C5 120.0 . .
C4 N1 H1A 120.0 . .
C5 N1 H1A 120.0 . .
C6 C5 N1 120.0 . .
C6 C5 H5A 120.0 . .
N1 C5 H5A 120.0 . .
C5 C6 C2 120.0 . .
C5 C6 H6A 120.0 . .
C2 C6 H6A 120.0 . .
O15W O12W O14W 68.6(14) 3_343 3_343
O15W O12W K1 91.4(14) 3_343 .
O14W O12W K1 104.5(14) 3_343 .
O15W O12W K1 43.7(10) 3_343 3_343
O14W O12W K1 25.8(7) 3_343 3_343
K1 O12W K1 106.8(10) . 3_343
O14W O13W K1 47.7(10) . .
O13W O14W O12W 138.2(18) . 3_343
O13W O14W K1 90.6(14) . .
O12W O14W K1 130.4(12) 3_343 .
O13W O14W K1 111.3(14) . 3_343
O12W O14W K1 44.2(10) 3_343 3_343
K1 O14W K1 123.0(6) . 3_343
O12W O15W K1 112.3(13) 3_343 .
O12W O15W K1 57.2(11) 3_343 3_343
K1 O15W K1 120.7(4) . 3_343

loop_
_geom_bond_atom_site_label_1
_geom_bond_atom_site_label_2
_geom_bond_distance
_geom_bond_site_symmetry_2
W1 O38 1.734(7) .
W1 O23 1.803(7) .
W1 O37 1.904(7) .
W1 O19 1.938(7) .
W1 O20 1.991(7) .
W1 O2 2.341(7) .
W2 O29 1.733(7) .
W2 O6 1.878(7) .
W2 O20 1.890(7) .
W2 O14 1.924(8) .
W2 O27 1.924(7) .
W2 O2 2.283(7) .
W3 O39 1.746(7) .
W3 O10 1.752(7) .
W3 O9 1.909(7) .
W3 O34 1.956(7) .
W3 O35 2.118(7) .
W3 O3 2.311(7) .
W4 O36 1.731(8) .
W4 O13 1.754(7) .
W4 O9 1.913(8) .
W4 O24 1.950(7) .
W4 O28 2.113(7) .
W4 O4 2.370(7) .
W5 O22 1.716(8) .
W5 O19 1.892(7) .
W5 O7 1.908(7) .
W5 O34 1.922(7) .
W5 O21 1.921(7) .
W5 O3 2.337(7) .
W6 O15 1.709(7) .
W6 O35 1.831(8) .
W6 O5 1.909(8) .
W6 O21 1.937(7) .
W6 O6 1.966(7) .
W6 O3 2.432(7) .
W7 O16 1.711(8) .
W7 O25 1.867(7) .
W7 O24 1.897(7) .
W7 O8 1.935(8) .
W7 O26 1.948(7) .
W7 O4 2.329(7) .
W8 O18 1.719(8) .
W8 O11 1.831(7) .
W8 O8 1.894(7) .
W8 O14 1.954(8) .
W8 O37 1.968(7) .
W8 O2 2.381(7) .
W9 O12 1.729(8) .
W9 O30 1.758(7) .
W9 O33 1.920(7) .
W9 O25 1.943(7) .
W9 O11 2.093(7) .
W9 O1 2.210(7) .
W10 O17 1.724(8) .
W10 O28 1.837(7) .
W10 O5 1.927(8) .
W10 O26 1.937(8) .
W10 O27 1.942(7) .
W10 O4 2.376(7) .
W11 O32 1.731(7) .
W11 O31 1.761(7) .
W11 O7 1.912(7) .
W11 O33 1.941(8) .
W11 O23 2.093(8) .
W11 O1 2.261(7) .
Ce1 O31 2.469(7) .
Ce1 O10 2.509(7) .
Ce1 O13 2.507(7) .
Ce1 O39 2.517(7) 3_443
Ce1 O4W 2.518(9) .
Ce1 O30 2.536(7) .
Ce1 O1W 2.578(8) .
Ce1 O2W 2.587(7) .
Ce1 O3W 2.592(8) .
Ce2 O40 2.381(9) .
Ce2 O38 2.480(7) .
Ce2 O12 2.493(8) 2_342
Ce2 O29 2.505(7) 3_342
Ce2 O7W 2.530(9) .
Ce2 O8W 2.543(10) .
Ce2 O9W 2.569(9) .
Ce2 O5W 2.582(8) .
Ce2 O6W 2.612(8) .
K1 O14W 1.953(15) .
K1 O12W 2.43(3) .
K1 O15W 2.553(12) .
K1 O11W 2.59(3) .
K1 O16W 2.66(4) .
K1 O13W 2.64(4) .
K1 O10W 2.68(2) .
K1 O17W 2.724(10) .
K1 O15W 2.889(11) 3_343
K1 O18 2.895(9) 4_556
K1 O32 2.932(8) .
K1 O14W 3.376(16) 3_343
Si1 O1 1.612(7) .
Si1 O3 1.636(7) .
Si1 O4 1.638(7) .
Si1 O2 1.644(7) .
O12 Ce2 2.493(8) 2_352
O18 K1 2.895(9) 4
O29 Ce2 2.505(7) 3_342
O39 Ce1 2.517(7) 3_443
O40 C1 1.237(17) .
O41 C1 1.21(2) .
C1 C2 1.489(16) .
C2 C3 1.3900 .
C2 C6 1.3900 .
C3 C4 1.3900 .
C3 H3A 0.9300 .
C4 N1 1.3900 .
C4 H4A 0.9300 .
N1 C5 1.3900 .
N1 H1A 0.8600 .
C5 C6 1.3900 .
C5 H5A 0.9300 .
C6 H6A 0.9300 .
O12W O15W 1.50(3) 3_343
O12W O14W 1.81(3) 3_343
O12W K1 3.42(3) 3_343
O13W O14W 1.76(4) .
O14W O12W 1.81(3) 3_343
O14W K1 3.376(16) 3_343
O15W O12W 1.50(3) 3_343
O15W K1 2.889(11) 3_343
O22W O23W 1.40(5) .
